data_4135219
loop_
_publ_author_name
'Frydrych, Rafa\/l'
'Lis, Tadeusz'
'Bury, Wojciech'
'Cybi\'nska, Joanna'
'St\;epie\'n, Marcin'

_publ_section_title
;
 Feeding a Molecular Squid: A Pliable Nanocarbon Receptor for
 Electron-Poor Aromatics.
;
_journal_name_full 'Journal of the American Chemical Society'
_journal_paper_doi 10.1021/jacs.0c07956
_journal_year 2020
_chemical_formula_moiety 'C80 H78 O4, 3.2(C H2 Cl2)'
_chemical_formula_sum 'C83.2 H84.4 Cl6.4 O4'
_chemical_formula_weight 1375.18
_space_group_crystal_system monoclinic
_space_group_IT_number 14
_space_group_name_Hall '-P 2yn'
_space_group_name_H-M_alt 'P 1 21/n 1'
_atom_sites_solution_hydrogens mixed
_audit_creation_method SHELXL-2013
_cell_angle_alpha 90.00(3)
_cell_angle_beta 92.58(4)
_cell_angle_gamma 90.00(3)
_cell_formula_units_Z 4
_cell_length_a 16.394(7)
_cell_length_b 24.705(10)
_cell_length_c 18.366(7)
_cell_measurement_reflns_used 7623
_cell_measurement_temperature 100(2)
_cell_measurement_theta_max 60
_cell_measurement_theta_min 3
_cell_volume 7431(5)
_computing_cell_refinement
;
CrysAlisPro, Agilent Technologies,
Version 1.171.35.21b (release 03-02-2012 CrysAlis171 .NET)
(compiled Feb  3 2012,10:37:01)
;
_computing_data_collection
;
CrysAlisPro, Agilent Technologies,
Version 1.171.35.21b (release 03-02-2012 CrysAlis171 .NET)
(compiled Feb  3 2012,10:37:01)
;
_computing_data_reduction
;
CrysAlisPro, Agilent Technologies,
Version 1.171.35.21b (release 03-02-2012 CrysAlis171 .NET)
(compiled Feb  3 2012,10:37:01)
;
_computing_structure_refinement 'SHELXL-2013 (Sheldrick, 2013)'
_computing_structure_solution 'SHELXS-97 (Sheldrick, 1990)'
_diffrn_ambient_temperature 100(2)
_diffrn_detector_area_resol_mean 8.1956
_diffrn_measured_fraction_theta_full 1.000
_diffrn_measured_fraction_theta_max 0.970
_diffrn_measurement_device_type 'Xcalibur, Onyx'
_diffrn_radiation_monochromator graphite
_diffrn_radiation_source 'Enhance (Cu) X-ray Source'
_diffrn_radiation_type 'Cu K\a'
_diffrn_radiation_wavelength 1.5418
_diffrn_reflns_av_R_equivalents 0.0624
_diffrn_reflns_av_unetI/netI 0.0622
_diffrn_reflns_Laue_measured_fraction_full 1.000
_diffrn_reflns_Laue_measured_fraction_max 0.970
_diffrn_reflns_limit_h_max 20
_diffrn_reflns_limit_h_min -18
_diffrn_reflns_limit_k_max 26
_diffrn_reflns_limit_k_min -30
_diffrn_reflns_limit_l_max 21
_diffrn_reflns_limit_l_min -22
_diffrn_reflns_number 37405
_diffrn_reflns_point_group_measured_fraction_full 1.000
_diffrn_reflns_point_group_measured_fraction_max 0.970
_diffrn_reflns_theta_full 67.000
_diffrn_reflns_theta_max 75.613
_diffrn_reflns_theta_min 3.000
_exptl_absorpt_coefficient_mu 2.621
_exptl_absorpt_correction_T_max 0.680
_exptl_absorpt_correction_T_min 0.289
_exptl_absorpt_correction_type analytical
_exptl_absorpt_process_details
;
CrysAlisPro, Agilent Technologies,
Version 1.171.35.21b (release 03-02-2012 CrysAlis171 .NET)
(compiled Feb  3 2012,10:37:01)
Analytical numeric absorption correction using a multifaceted crystal
model based on expressions derived by R.C. Clark & J.S. Reid.
(Clark, R. C. & Reid, J. S. (1995). Acta Cryst. A51, 887-897)
;
_exptl_crystal_colour light-brown
_exptl_crystal_density_diffrn 1.229
_exptl_crystal_description irregular
_exptl_crystal_F_000 2898
_exptl_crystal_size_max 0.550
_exptl_crystal_size_mid 0.310
_exptl_crystal_size_min 0.170
_refine_diff_density_max 1.102
_refine_diff_density_min -0.705
_refine_diff_density_rms 0.097
_refine_ls_extinction_method none
_refine_ls_goodness_of_fit_ref 1.667
_refine_ls_hydrogen_treatment constr
_refine_ls_matrix_type full
_refine_ls_number_parameters 936
_refine_ls_number_reflns 14977
_refine_ls_number_restraints 16
_refine_ls_restrained_S_all 1.684
_refine_ls_R_factor_all 0.1207
_refine_ls_R_factor_gt 0.1029
_refine_ls_shift/su_max 0.000
_refine_ls_shift/su_mean 0.000
_refine_ls_structure_factor_coef Fsqd
_refine_ls_weighting_details
;
 w=1/[\s^2^(Fo^2^)+(0.1000P)^2^]
 where P=(Fo^2^+2Fc^2^)/3
;
_refine_ls_weighting_scheme calc
_refine_ls_wR_factor_gt 0.2682
_refine_ls_wR_factor_ref 0.2891
_reflns_Friedel_coverage 0.000
_reflns_number_gt 11461
_reflns_number_total 14977
_reflns_threshold_expression 'I > 2\s(I)'
_cod_data_source_file ja0c07956_si_005.cif
_cod_data_source_block rf07abs
_cod_original_sg_symbol_H-M 'P 21/n'
_cod_original_formula_sum 'C83.20 H84.40 Cl6.40 O4'
_cod_database_code 4135219
_shelx_space_group_comment
;
The symmetry employed for this shelxl refinement is uniquely defined
by the following loop, which should always be used as a source of
symmetry information in preference to the above space-group names.
They are only intended as comments.
;
_shelx_estimated_absorpt_t_min 0.327
_shelx_estimated_absorpt_t_max 0.664
_shelxl_version_number 2013-2

loop_
_space_group_symop_operation_xyz
'x, y, z'
'-x+1/2, y+1/2, -z+1/2'
'-x, -y, -z'
'x-1/2, -y-1/2, z-1/2'

loop_
_atom_site_label
_atom_site_type_symbol
_atom_site_fract_x
_atom_site_fract_y
_atom_site_fract_z
_atom_site_U_iso_or_equiv
_atom_site_adp_type
_atom_site_occupancy
_atom_site_site_symmetry_order
_atom_site_calc_flag
_atom_site_refinement_flags_posn
_atom_site_refinement_flags_adp
_atom_site_refinement_flags_occupancy
_atom_site_disorder_assembly
_atom_site_disorder_group
C1A C 0.42550(18) 0.36666(14) 0.02400(15) 0.0355(6) Uani 1 1 d . . . . .
C2A C 0.49178(19) 0.34477(15) 0.06493(17) 0.0392(7) Uani 1 1 d . . . . .
H2A H 0.5149 0.3643 0.1053 0.047 Uiso 1 1 calc R U . . .
C3A C 0.5238(2) 0.29492(15) 0.04699(18) 0.0425(7) Uani 1 1 d . . . . .
H3A H 0.5685 0.2807 0.0756 0.051 Uiso 1 1 calc R U . . .
C4A C 0.4915(2) 0.26486(15) -0.01270(17) 0.0397(7) Uani 1 1 d . . . . .
C5A C 0.4260(2) 0.28683(15) -0.05342(18) 0.0432(7) Uani 1 1 d . . . . .
H5A H 0.4031 0.2674 -0.0940 0.052 Uiso 1 1 calc R U . . .
C6A C 0.3935(2) 0.33721(15) -0.03526(17) 0.0406(7) Uani 1 1 d . . . . .
H6A H 0.3489 0.3515 -0.0639 0.049 Uiso 1 1 calc R U . . .
C1B C 0.5227(2) 0.20898(15) -0.02174(17) 0.0409(7) Uani 1 1 d . . . . .
C2B C 0.4693(2) 0.16601(15) -0.03767(17) 0.0417(7) Uani 1 1 d . . . . .
H2B H 0.4162 0.1733 -0.0582 0.050 Uiso 1 1 calc R U . . .
C3B C 0.4927(2) 0.11263(15) -0.02384(16) 0.0401(7) Uani 1 1 d . . . . .
H3B H 0.4557 0.0840 -0.0355 0.048 Uiso 1 1 calc R U . . .
C4B C 0.57054(19) 0.10083(15) 0.00725(16) 0.0378(7) Uani 1 1 d . . . . .
C5B C 0.6266(2) 0.14332(16) 0.01195(18) 0.0430(7) Uani 1 1 d . . . . .
H5B H 0.6821 0.1357 0.0252 0.052 Uiso 1 1 calc R U . . .
C6B C 0.6036(2) 0.19602(16) -0.00216(19) 0.0436(7) Uani 1 1 d . . . . .
H6B H 0.6434 0.2240 0.0015 0.052 Uiso 1 1 calc R U . . .
C1C C 0.58742(19) 0.05058(15) 0.04995(16) 0.0385(7) Uani 1 1 d . . . . .
C2C C 0.52403(19) 0.02569(15) 0.08464(16) 0.0392(7) Uani 1 1 d . . . . .
H2C H 0.4698 0.0292 0.0647 0.047 Uiso 1 1 calc R U . . .
C3C C 0.5380(2) -0.00418(15) 0.14773(17) 0.0406(7) Uani 1 1 d . . . . .
H3C H 0.4934 -0.0213 0.1697 0.049 Uiso 1 1 calc R U . . .
C4C C 0.6169(2) -0.00955(16) 0.17960(17) 0.0421(7) Uani 1 1 d . . . . .
C5C C 0.6809(2) 0.00545(16) 0.13600(18) 0.0443(8) Uani 1 1 d . . . . .
H5C H 0.7352 -0.0046 0.1503 0.053 Uiso 1 1 calc R U . . .
C6C C 0.6667(2) 0.03473(16) 0.07231(17) 0.0433(7) Uani 1 1 d . . . . .
H6C H 0.7112 0.0442 0.0435 0.052 Uiso 1 1 calc R U . . .
C1D C 0.6247(2) -0.01221(15) 0.26061(17) 0.0409(7) Uani 1 1 d . . . . .
C2D C 0.5588(2) -0.02503(15) 0.30275(17) 0.0420(7) Uani 1 1 d . . . . .
H2D H 0.5205 -0.0516 0.2859 0.050 Uiso 1 1 calc R U . . .
C3D C 0.5484(2) 0.00040(15) 0.36895(16) 0.0408(7) Uani 1 1 d . . . . .
H3D H 0.5024 -0.0084 0.3963 0.049 Uiso 1 1 calc R U . . .
C4D C 0.60487(18) 0.03893(14) 0.39627(15) 0.0370(7) Uani 1 1 d . . . . .
C5D C 0.68003(18) 0.04008(16) 0.36348(17) 0.0415(7) Uani 1 1 d . . . . .
H5D H 0.7250 0.0580 0.3873 0.050 Uiso 1 1 calc R U . . .
C6D C 0.6898(2) 0.01559(17) 0.29699(18) 0.0448(8) Uani 1 1 d . . . . .
H6D H 0.7413 0.0175 0.2753 0.054 Uiso 1 1 calc R U . . .
C1E C 0.57769(18) 0.08536(14) 0.44117(15) 0.0366(7) Uani 1 1 d . . . . .
C2E C 0.5002(2) 0.08657(16) 0.46949(17) 0.0416(7) Uani 1 1 d . . . . .
H2E H 0.4710 0.0538 0.4753 0.050 Uiso 1 1 calc R U . . .
C3E C 0.4651(2) 0.13565(17) 0.48941(19) 0.0468(8) Uani 1 1 d . . . . .
H3E H 0.4121 0.1356 0.5082 0.056 Uiso 1 1 calc R U . . .
C4E C 0.5060(2) 0.18460(16) 0.48247(17) 0.0419(7) Uani 1 1 d . . . . .
C5E C 0.5875(2) 0.18203(16) 0.46323(18) 0.0435(7) Uani 1 1 d . . . . .
H5E H 0.6196 0.2141 0.4643 0.052 Uiso 1 1 calc R U . . .
C6E C 0.62257(19) 0.13333(16) 0.44251(18) 0.0428(7) Uani 1 1 d . . . . .
H6E H 0.6779 0.1328 0.4291 0.051 Uiso 1 1 calc R U . . .
C1F C 0.4650(2) 0.23781(16) 0.48265(18) 0.0445(7) Uani 1 1 d . . . . .
C2F C 0.5031(2) 0.28405(17) 0.51201(19) 0.0502(9) Uani 1 1 d . . . . .
H2F H 0.5512 0.2803 0.5424 0.060 Uiso 1 1 calc R U . . .
C3F C 0.4719(2) 0.33502(17) 0.49755(18) 0.0468(8) Uani 1 1 d . . . . .
H3F H 0.4990 0.3656 0.5185 0.056 Uiso 1 1 calc R U . . .
C4F C 0.4012(2) 0.34293(16) 0.45271(16) 0.0412(7) Uani 1 1 d . . . . .
C5F C 0.3603(2) 0.29647(16) 0.4285(2) 0.0474(8) Uani 1 1 d . . . . .
H5F H 0.3098 0.3000 0.4013 0.057 Uiso 1 1 calc R U . . .
C6F C 0.3912(2) 0.24511(17) 0.4429(2) 0.0487(8) Uani 1 1 d . . . . .
H6F H 0.3615 0.2143 0.4255 0.058 Uiso 1 1 calc R U . . .
C11 C 0.39237(18) 0.41988(13) 0.04579(14) 0.0341(6) Uani 1 1 d . . . . .
C21 C 0.30888(18) 0.42831(13) 0.05268(14) 0.0333(6) Uani 1 1 d . . . . .
H21 H 0.2718 0.3995 0.0426 0.040 Uiso 1 1 calc R U . . .
C31 C 0.27896(18) 0.47862(14) 0.07424(14) 0.0339(6) Uani 1 1 d . . . . .
C41 C 0.33417(19) 0.52082(13) 0.08684(14) 0.0353(6) Uani 1 1 d . . . . .
C51 C 0.41884(19) 0.51214(14) 0.08825(14) 0.0353(6) Uani 1 1 d . . . . .
C61 C 0.44566(18) 0.46135(14) 0.06591(15) 0.0352(6) Uani 1 1 d . . . . .
H61 H 0.5027 0.4550 0.0645 0.042 Uiso 1 1 calc R U . . .
C12 C 0.16463(17) 0.45595(14) 0.15577(15) 0.0340(6) Uani 1 1 d . . . . .
C22 C 0.17903(17) 0.47842(14) 0.22531(16) 0.0349(6) Uani 1 1 d . . . . .
C32 C 0.16146(17) 0.44930(15) 0.28897(15) 0.0363(6) Uani 1 1 d . . . . .
C42 C 0.12761(19) 0.39749(15) 0.28106(17) 0.0407(7) Uani 1 1 d . . . . .
H42 H 0.1151 0.3773 0.3231 0.049 Uiso 1 1 calc R U . . .
C52 C 0.1121(2) 0.37541(15) 0.21225(18) 0.0415(7) Uani 1 1 d . . . . .
H52 H 0.0888 0.3403 0.2076 0.050 Uiso 1 1 calc R U . . .
C62 C 0.13044(18) 0.40423(15) 0.15022(17) 0.0382(7) Uani 1 1 d . . . . .
H62 H 0.1196 0.3886 0.1035 0.046 Uiso 1 1 calc R U . . .
C13 C 0.37496(19) 0.39777(16) 0.42981(15) 0.0392(7) Uani 1 1 d . . . . .
C23 C 0.29303(18) 0.40961(15) 0.40908(15) 0.0379(7) Uani 1 1 d . . . . .
H23 H 0.2537 0.3814 0.4081 0.046 Uiso 1 1 calc R U . . .
C33 C 0.26864(18) 0.46197(15) 0.39005(14) 0.0364(7) Uani 1 1 d . . . . .
C43 C 0.3262(2) 0.50389(15) 0.39338(15) 0.0387(7) Uani 1 1 d . . . . .
C53 C 0.40970(19) 0.49209(15) 0.40521(15) 0.0376(7) Uani 1 1 d . . . . .
C63 C 0.43148(19) 0.43958(16) 0.42410(15) 0.0400(7) Uani 1 1 d . . . . .
H63 H 0.4877 0.4317 0.4336 0.048 Uiso 1 1 calc R U . . .
C14 C 0.51616(19) 0.52398(16) 0.32222(16) 0.0407(7) Uani 1 1 d . . . . .
C24 C 0.48728(19) 0.54741(15) 0.25631(17) 0.0400(7) Uani 1 1 d . . . . .
C34 C 0.51940(19) 0.53312(15) 0.18975(16) 0.0397(7) Uani 1 1 d . . . . .
C44 C 0.58445(19) 0.49669(16) 0.19053(18) 0.0436(8) Uani 1 1 d . . . . .
H44 H 0.6083 0.4873 0.1461 0.052 Uiso 1 1 calc R U . . .
C54 C 0.6147(2) 0.47401(18) 0.25497(19) 0.0491(9) Uani 1 1 d . . . . .
H54 H 0.6592 0.4494 0.2545 0.059 Uiso 1 1 calc R U . . .
C64 C 0.5802(2) 0.48711(18) 0.32068(19) 0.0480(8) Uani 1 1 d . . . . .
H64 H 0.6005 0.4708 0.3647 0.058 Uiso 1 1 calc R U . . .
C01 C 0.18858(18) 0.48552(14) 0.08738(15) 0.0359(6) Uani 1 1 d . . . . .
H01A H 0.1760 0.5245 0.0922 0.043 Uiso 1 1 calc R U . . .
H01B H 0.1559 0.4713 0.0449 0.043 Uiso 1 1 calc R U . . .
C02 C 0.18067(19) 0.47269(16) 0.36456(16) 0.0395(7) Uani 1 1 d . . . . .
H02A H 0.1708 0.5122 0.3636 0.047 Uiso 1 1 calc R U . . .
H02B H 0.1436 0.4564 0.3996 0.047 Uiso 1 1 calc R U . . .
C03 C 0.4746(2) 0.53485(16) 0.39350(16) 0.0433(7) Uani 1 1 d . . . . .
H03A H 0.5158 0.5341 0.4346 0.052 Uiso 1 1 calc R U . . .
H03B H 0.4491 0.5712 0.3918 0.052 Uiso 1 1 calc R U . . .
C04 C 0.4805(2) 0.55334(15) 0.11814(16) 0.0412(7) Uani 1 1 d . . . . .
H04A H 0.4529 0.5884 0.1260 0.049 Uiso 1 1 calc R U . . .
H04B H 0.5232 0.5591 0.0825 0.049 Uiso 1 1 calc R U . . .
O11 O 0.30360(15) 0.57246(10) 0.09733(12) 0.0412(5) Uani 1 1 d . . . . .
C71 C 0.3117(2) 0.60641(16) 0.03343(19) 0.0476(8) Uani 1 1 d . . . . .
H71A H 0.3701 0.6085 0.0223 0.057 Uiso 1 1 calc R U . . .
H71B H 0.2932 0.6435 0.0449 0.057 Uiso 1 1 calc R U . . .
C81 C 0.2635(2) 0.58623(17) -0.0338(2) 0.0485(8) Uani 1 1 d . . . . .
H81A H 0.2049 0.5847 -0.0228 0.058 Uiso 1 1 calc R U . . .
H81B H 0.2813 0.5489 -0.0447 0.058 Uiso 1 1 calc R U . . .
C91 C 0.2730(2) 0.6216(2) -0.1020(2) 0.0597(10) Uani 1 1 d . . . . .
H91A H 0.3317 0.6234 -0.1122 0.072 Uiso 1 1 calc R U . . .
H91B H 0.2447 0.6034 -0.1440 0.072 Uiso 1 1 calc R U . . .
C101 C 0.2415(3) 0.6774(2) -0.0975(3) 0.0670(11) Uani 1 1 d . . . . .
H10A H 0.2501 0.6964 -0.1434 0.101 Uiso 1 1 calc R U . . .
H10B H 0.2704 0.6965 -0.0574 0.101 Uiso 1 1 calc R U . . .
H10C H 0.1829 0.6764 -0.0888 0.101 Uiso 1 1 calc R U . . .
O12 O 0.21606(14) 0.52808(10) 0.23378(12) 0.0413(5) Uani 1 1 d . . . . .
C72 C 0.1697(4) 0.5763(2) 0.2194(3) 0.0725(13) Uani 1 1 d . . . . .
H72A H 0.2060 0.6076 0.2306 0.087 Uiso 1 1 calc R U . . .
H72B H 0.1557 0.5774 0.1665 0.087 Uiso 1 1 calc R U . . .
C82 C 0.0961(4) 0.5846(2) 0.2567(3) 0.0754(13) Uani 1 1 d . . . . .
H82A H 0.1089 0.5845 0.3099 0.090 Uiso 1 1 calc R U . . .
H82B H 0.0583 0.5542 0.2455 0.090 Uiso 1 1 calc R U . . .
C92 C 0.0529(4) 0.6387(3) 0.2353(3) 0.0882(17) Uani 1 1 d . . . . .
H92A H 0.0438 0.6408 0.1817 0.106 Uiso 1 1 calc R U . . .
H92B H 0.0875 0.6697 0.2514 0.106 Uiso 1 1 calc R U . . .
C102 C -0.0314(5) 0.6411(3) 0.2732(5) 0.112(3) Uani 1 1 d . . . . .
H10D H -0.0591 0.6752 0.2605 0.169 Uiso 1 1 calc R U . . .
H10E H -0.0219 0.6390 0.3261 0.169 Uiso 1 1 calc R U . . .
H10F H -0.0656 0.6106 0.2564 0.169 Uiso 1 1 calc R U . . .
O13 O 0.30066(15) 0.55684(11) 0.38664(12) 0.0443(5) Uani 1 1 d . . . . .
C73A C 0.2819(3) 0.57835(19) 0.4571(2) 0.0668(12) Uani 0.650(13) 1 d D . P A 2
H73A H 0.3249 0.5680 0.4940 0.080 Uiso 0.650(13) 1 calc R U P A 2
H73B H 0.2291 0.5637 0.4723 0.080 Uiso 0.650(13) 1 calc R U P A 2
C83A C 0.2771(7) 0.6402(3) 0.4506(6) 0.090(4) Uani 0.650(13) 1 d D . P A 2
H83A H 0.3271 0.6535 0.4283 0.108 Uiso 0.650(13) 1 calc R U P A 2
H83C H 0.2756 0.6559 0.5001 0.108 Uiso 0.650(13) 1 calc R U P A 2
C93A C 0.2021(5) 0.6603(3) 0.4049(4) 0.071(2) Uani 0.650(13) 1 d D . P A 2
H93A H 0.2057 0.6476 0.3540 0.085 Uiso 0.650(13) 1 calc R U P A 2
H93C H 0.1519 0.6448 0.4246 0.085 Uiso 0.650(13) 1 calc R U P A 2
C103 C 0.1972(13) 0.7218(3) 0.4061(9) 0.138(7) Uani 0.650(13) 1 d D . P A 2
H3H H 0.1502 0.7337 0.3753 0.165 Uiso 0.650(13) 1 calc R U P A 2
H3K H 0.2473 0.7371 0.3876 0.165 Uiso 0.650(13) 1 calc R U P A 2
H3L H 0.1907 0.7342 0.4562 0.165 Uiso 0.650(13) 1 calc R U P A 2
C73B C 0.2819(3) 0.57835(19) 0.4571(2) 0.0668(12) Uani 0.350(13) 1 d D . P A 1
H73C H 0.3338 0.5835 0.4858 0.080 Uiso 0.350(13) 1 calc R U P A 1
H73D H 0.2498 0.5509 0.4827 0.080 Uiso 0.350(13) 1 calc R U P A 1
C83B C 0.2353(11) 0.6311(6) 0.4570(8) 0.089(8) Uani 0.350(13) 1 d D . P A 1
H83B H 0.2214 0.6399 0.5076 0.107 Uiso 0.350(13) 1 calc R U P A 1
H83D H 0.1835 0.6266 0.4278 0.107 Uiso 0.350(13) 1 calc R U P A 1
C93B C 0.2832(13) 0.6776(8) 0.4262(12) 0.102(6) Uiso 0.350(13) 1 d D . P A 1
H93B H 0.2905 0.6699 0.3740 0.122 Uiso 0.350(13) 1 calc R U P A 1
H93D H 0.3383 0.6773 0.4507 0.122 Uiso 0.350(13) 1 calc R U P A 1
C113 C 0.2500(16) 0.7352(12) 0.4314(16) 0.28(4) Uani 0.350(13) 1 d D . P A 1
H3M H 0.2882 0.7605 0.4100 0.332 Uiso 0.350(13) 1 calc R U P A 1
H3N H 0.2437 0.7446 0.4827 0.332 Uiso 0.350(13) 1 calc R U P A 1
H3P H 0.1969 0.7375 0.4049 0.332 Uiso 0.350(13) 1 calc R U P A 1
O14 O 0.42508(15) 0.58522(11) 0.25737(12) 0.0457(6) Uani 1 1 d . . . . .
C74 C 0.4554(3) 0.63964(19) 0.2720(3) 0.0664(11) Uani 1 1 d . . . . .
H74A H 0.4922 0.6505 0.2332 0.080 Uiso 1 1 calc R U . . .
H74B H 0.4873 0.6400 0.3190 0.080 Uiso 1 1 calc R U . . .
C84 C 0.3867(5) 0.6796(3) 0.2750(3) 0.098(2) Uani 1 1 d . . . . .
H84A H 0.4124 0.7154 0.2834 0.118 Uiso 1 1 calc R U . B 1
H84B H 0.3575 0.6709 0.3196 0.118 Uiso 1 1 calc R U . B 1
C94A C 0.3695(7) 0.6862(5) 0.1933(6) 0.094(4) Uani 0.642(15) 1 d . . P C 2
H94A H 0.3462 0.6525 0.1719 0.112 Uiso 0.642(15) 1 calc R U P C 2
H94C H 0.4204 0.6950 0.1687 0.112 Uiso 0.642(15) 1 calc R U P C 2
C104 C 0.3047(8) 0.7354(5) 0.1844(7) 0.110(5) Uani 0.642(15) 1 d . . P C 2
H4A H 0.2895 0.7406 0.1327 0.133 Uiso 0.642(15) 1 calc R U P C 2
H4B H 0.3294 0.7687 0.2043 0.133 Uiso 0.642(15) 1 calc R U P C 2
H4C H 0.2558 0.7267 0.2109 0.133 Uiso 0.642(15) 1 calc R U P C 2
C94B C 0.3184(7) 0.6880(6) 0.2122(7) 0.061(4) Uani 0.358(15) 1 d . . P C 1
H94B H 0.3046 0.6532 0.1877 0.074 Uiso 0.358(15) 1 calc R U P C 1
H94D H 0.2682 0.7035 0.2318 0.074 Uiso 0.358(15) 1 calc R U P C 1
C114 C 0.3582(9) 0.7284(6) 0.1582(9) 0.068(4) Uani 0.358(15) 1 d . . P C 1
H4D H 0.3192 0.7365 0.1176 0.081 Uiso 0.358(15) 1 calc R U P C 1
H4E H 0.4074 0.7120 0.1392 0.081 Uiso 0.358(15) 1 calc R U P C 1
H4F H 0.3729 0.7620 0.1840 0.081 Uiso 0.358(15) 1 calc R U P C 1
C1 C 0.3241(6) 0.3576(4) 0.2257(6) 0.0298(16) Uiso 0.5 1 d D . P D 1
H1A H 0.2839 0.3593 0.2643 0.036 Uiso 0.5 1 calc R U P D 1
H1B H 0.2943 0.3603 0.1778 0.036 Uiso 0.5 1 calc R U P D 1
Cl1 Cl 0.39793(11) 0.41383(7) 0.23686(7) 0.0579(4) Uani 0.5 1 d D . P D 1
Cl2 Cl 0.37735(18) 0.29749(12) 0.23171(18) 0.0841(7) Uani 0.5 1 d D . P D 1
C10 C 0.3326(13) 0.3601(6) 0.2067(11) 0.0298(16) Uiso 0.2 1 d D . P E 2
H1C H 0.2761 0.3741 0.2013 0.036 Uiso 0.2 1 calc R U P E 2
H1D H 0.3488 0.3484 0.1578 0.036 Uiso 0.2 1 calc R U P E 2
Cl10 Cl 0.39793(11) 0.41383(7) 0.23686(7) 0.0579(4) Uani 0.2 1 d D . P E 2
Cl20 Cl 0.3330(3) 0.3036(2) 0.2639(3) 0.0562(10) Uiso 0.2 1 d D . P E 2
C1X C 0.4248(7) 0.3939(5) 0.2415(10) 0.063(5) Uiso 0.3 1 d D . P F 3
H11A H 0.4404 0.4131 0.1969 0.076 Uiso 0.3 1 calc R U P F 3
H11B H 0.4154 0.4210 0.2799 0.076 Uiso 0.3 1 calc R U P F 3
Cl11 Cl 0.3342(6) 0.3546(5) 0.2230(6) 0.123(4) Uani 0.3 1 d D . P F 3
Cl21 Cl 0.4995(3) 0.3503(3) 0.2695(2) 0.0907(15) Uani 0.3 1 d D . P F 3
C2 C 0.5563(5) 0.3235(4) 0.3238(4) 0.080(2) Uiso 0.7 1 d . . P G 4
H2G H 0.5214 0.3552 0.3112 0.096 Uiso 0.7 1 d R U P G 4
H2H H 0.5220 0.2956 0.3461 0.096 Uiso 0.7 1 d R U P G 4
Cl3 Cl 0.63556(11) 0.34377(12) 0.38499(10) 0.0912(7) Uani 0.7 1 d . . P G 4
Cl4 Cl 0.5994(2) 0.29891(15) 0.24332(14) 0.0810(8) Uani 0.5 1 d . . P G 4
Cl41 Cl 0.5532(7) 0.2937(5) 0.2331(6) 0.080(2) Uiso 0.14 1 d . . P G 4
Cl42 Cl 0.6121(13) 0.2738(10) 0.2739(14) 0.070(5) Uiso 0.06 1 d . . P G 4
C3 C 0.5930(4) 0.8418(3) 0.2327(4) 0.0655(15) Uiso 0.7 1 d . . P . .
H3I H 0.5941 0.8641 0.2776 0.079 Uiso 0.7 1 d R U P . .
H3J H 0.5528 0.8581 0.1973 0.079 Uiso 0.7 1 d R U P . .
Cl5 Cl 0.68886(10) 0.84287(9) 0.19650(9) 0.0762(5) Uani 0.7 1 d . . P . .
Cl6 Cl 0.56356(14) 0.77786(10) 0.25200(18) 0.0841(7) Uani 0.6 1 d . . P . .
Cl61 Cl 0.5637(6) 0.7752(4) 0.2977(6) 0.050(2) Uiso 0.1 1 d . . P . .
C4 C 0.2965(7) 0.3808(4) 0.7048(5) 0.118(3) Uiso 0.8 1 d D . P . .
H4G H 0.2605 0.4129 0.7055 0.142 Uiso 0.8 1 d R U P . .
H4H H 0.3414 0.3860 0.6712 0.142 Uiso 0.8 1 d R U P . .
Cl7 Cl 0.32658(9) 0.34431(11) 0.62685(8) 0.0976(7) Uani 0.8 1 d D . P . .
Cl8 Cl 0.2808(3) 0.33212(17) 0.77770(14) 0.0916(12) Uani 0.45 1 d D . P . .
Cl81 Cl 0.3197(3) 0.3565(2) 0.7790(2) 0.0539(9) Uiso 0.25 1 d D . P . .
Cl82 Cl 0.2539(11) 0.3239(7) 0.7002(10) 0.104(5) Uiso 0.1 1 d D . P . .

loop_
_atom_site_aniso_label
_atom_site_aniso_U_11
_atom_site_aniso_U_22
_atom_site_aniso_U_33
_atom_site_aniso_U_23
_atom_site_aniso_U_13
_atom_site_aniso_U_12
C1A 0.0373(13) 0.0372(17) 0.0321(13) -0.0006(11) 0.0042(10) -0.0035(13)
C2A 0.0397(14) 0.0415(19) 0.0363(14) -0.0032(13) 0.0001(11) -0.0026(13)
C3A 0.0410(15) 0.0414(19) 0.0446(16) -0.0066(14) -0.0023(12) -0.0015(14)
C4A 0.0448(15) 0.0365(18) 0.0377(14) -0.0017(12) 0.0005(12) -0.0043(14)
C5A 0.0493(16) 0.0403(19) 0.0396(15) -0.0079(13) -0.0029(12) 0.0019(15)
C6A 0.0444(15) 0.0407(19) 0.0362(14) -0.0032(13) -0.0035(12) -0.0024(14)
C1B 0.0442(15) 0.0382(19) 0.0406(15) -0.0052(13) 0.0046(12) -0.0016(14)
C2B 0.0442(15) 0.0420(19) 0.0384(15) -0.0049(13) -0.0023(12) 0.0026(14)
C3B 0.0430(15) 0.0406(19) 0.0364(14) -0.0069(13) -0.0030(11) 0.0008(14)
C4B 0.0425(15) 0.0381(18) 0.0329(13) -0.0048(12) 0.0026(11) 0.0045(13)
C5B 0.0392(14) 0.047(2) 0.0433(16) -0.0047(14) 0.0032(12) 0.0028(14)
C6B 0.0400(15) 0.0402(19) 0.0511(17) -0.0048(14) 0.0059(13) -0.0021(14)
C1C 0.0447(15) 0.0401(18) 0.0304(13) -0.0075(12) -0.0008(11) 0.0061(14)
C2C 0.0417(14) 0.0436(19) 0.0319(13) -0.0067(12) -0.0018(11) -0.0010(13)
C3C 0.0469(16) 0.0416(19) 0.0331(14) -0.0046(12) -0.0015(11) -0.0048(14)
C4C 0.0472(16) 0.0442(19) 0.0345(15) -0.0047(13) -0.0010(12) 0.0052(15)
C5C 0.0416(15) 0.052(2) 0.0395(15) -0.0045(14) 0.0002(12) 0.0124(15)
C6C 0.0441(16) 0.050(2) 0.0360(15) -0.0016(13) 0.0053(12) 0.0089(15)
C1D 0.0446(15) 0.0429(19) 0.0346(14) -0.0005(12) -0.0031(12) 0.0090(14)
C2D 0.0485(16) 0.0402(19) 0.0366(15) 0.0030(13) -0.0049(12) -0.0014(14)
C3D 0.0469(16) 0.045(2) 0.0303(13) 0.0052(12) -0.0033(11) -0.0053(15)
C4D 0.0407(14) 0.0415(18) 0.0283(13) 0.0028(11) -0.0043(10) 0.0015(13)
C5D 0.0362(14) 0.052(2) 0.0359(14) 0.0003(13) -0.0080(11) 0.0059(14)
C6D 0.0374(14) 0.059(2) 0.0381(15) -0.0028(14) -0.0038(12) 0.0075(15)
C1E 0.0403(14) 0.0415(18) 0.0275(12) 0.0033(11) -0.0052(10) 0.0003(13)
C2E 0.0446(15) 0.0443(19) 0.0359(14) 0.0006(13) 0.0029(12) -0.0057(14)
C3E 0.0440(16) 0.053(2) 0.0440(16) -0.0016(15) 0.0073(13) -0.0033(16)
C4E 0.0443(15) 0.045(2) 0.0366(14) -0.0025(13) -0.0014(12) 0.0009(14)
C5E 0.0429(15) 0.0398(19) 0.0473(17) -0.0011(14) -0.0025(13) -0.0037(14)
C6E 0.0381(14) 0.047(2) 0.0434(16) 0.0024(14) -0.0007(12) -0.0009(14)
C1F 0.0508(17) 0.045(2) 0.0372(15) -0.0021(14) 0.0002(12) 0.0017(16)
C2F 0.0566(19) 0.050(2) 0.0426(16) -0.0076(15) -0.0127(14) 0.0060(17)
C3F 0.0543(18) 0.047(2) 0.0376(15) -0.0104(14) -0.0115(13) 0.0039(16)
C4F 0.0467(16) 0.046(2) 0.0309(13) -0.0061(12) -0.0013(12) 0.0029(15)
C5F 0.0428(16) 0.047(2) 0.0514(18) -0.0061(15) -0.0069(13) 0.0005(15)
C6F 0.0458(17) 0.044(2) 0.0558(19) -0.0027(15) -0.0059(14) -0.0003(15)
C11 0.0407(14) 0.0367(17) 0.0249(12) 0.0007(11) 0.0026(10) -0.0022(12)
C21 0.0384(13) 0.0338(16) 0.0277(12) -0.0014(11) 0.0007(10) -0.0051(12)
C31 0.0404(14) 0.0372(17) 0.0242(12) 0.0018(11) 0.0014(10) -0.0017(12)
C41 0.0472(15) 0.0335(16) 0.0256(12) 0.0024(11) 0.0047(10) -0.0023(13)
C51 0.0454(15) 0.0364(17) 0.0245(12) -0.0013(11) 0.0051(10) -0.0091(13)
C61 0.0398(14) 0.0402(18) 0.0256(12) -0.0027(11) 0.0032(10) -0.0044(13)
C12 0.0354(13) 0.0358(17) 0.0306(13) -0.0011(11) -0.0004(10) 0.0014(12)
C22 0.0328(12) 0.0364(17) 0.0355(14) 0.0006(12) 0.0010(10) -0.0010(12)
C32 0.0345(13) 0.0432(18) 0.0310(13) 0.0020(12) 0.0004(10) 0.0006(13)
C42 0.0404(14) 0.0435(19) 0.0381(15) 0.0059(13) 0.0021(11) 0.0004(14)
C52 0.0428(15) 0.0368(18) 0.0446(16) 0.0017(13) -0.0012(12) -0.0056(14)
C62 0.0380(14) 0.0393(18) 0.0370(14) -0.0055(12) -0.0017(11) -0.0034(13)
C13 0.0401(14) 0.051(2) 0.0270(12) -0.0054(12) 0.0016(10) 0.0021(14)
C23 0.0384(14) 0.049(2) 0.0264(12) -0.0043(12) 0.0026(10) -0.0014(14)
C33 0.0382(14) 0.047(2) 0.0240(12) -0.0027(11) 0.0033(10) 0.0013(13)
C43 0.0469(15) 0.0443(19) 0.0247(12) -0.0043(11) 0.0005(11) -0.0010(14)
C53 0.0411(14) 0.0474(19) 0.0243(12) -0.0061(12) 0.0020(10) -0.0031(14)
C63 0.0403(14) 0.054(2) 0.0256(12) -0.0082(12) -0.0015(10) 0.0004(14)
C14 0.0394(14) 0.049(2) 0.0332(14) -0.0071(13) 0.0010(11) -0.0133(14)
C24 0.0401(14) 0.0433(19) 0.0368(14) -0.0064(13) 0.0041(11) -0.0100(14)
C34 0.0405(14) 0.0457(19) 0.0332(14) -0.0050(12) 0.0052(11) -0.0174(14)
C44 0.0351(14) 0.055(2) 0.0409(16) -0.0101(14) 0.0065(11) -0.0115(14)
C54 0.0356(14) 0.064(3) 0.0477(17) -0.0058(16) 0.0023(12) -0.0053(16)
C64 0.0382(15) 0.064(3) 0.0416(16) -0.0049(15) -0.0026(12) -0.0081(15)
C01 0.0393(14) 0.0389(17) 0.0291(13) 0.0006(11) -0.0011(10) 0.0008(13)
C02 0.0399(14) 0.050(2) 0.0294(13) -0.0019(12) 0.0047(11) 0.0024(14)
C03 0.0472(16) 0.051(2) 0.0316(14) -0.0095(13) -0.0013(12) -0.0082(15)
C04 0.0466(16) 0.0445(19) 0.0331(14) -0.0054(13) 0.0078(12) -0.0138(15)
O11 0.0534(12) 0.0320(12) 0.0387(11) -0.0003(9) 0.0088(9) -0.0025(10)
C71 0.0573(19) 0.0392(19) 0.0462(17) 0.0066(14) 0.0010(14) -0.0006(16)
C81 0.0472(17) 0.049(2) 0.0489(18) 0.0065(15) 0.0014(14) 0.0013(16)
C91 0.0515(19) 0.069(3) 0.058(2) 0.019(2) -0.0039(16) -0.0008(19)
C101 0.073(3) 0.066(3) 0.063(2) 0.011(2) 0.011(2) 0.006(2)
O12 0.0500(12) 0.0381(13) 0.0359(10) -0.0030(9) 0.0021(8) -0.0091(10)
C72 0.094(3) 0.045(3) 0.079(3) -0.013(2) 0.010(2) -0.001(2)
C82 0.086(3) 0.064(3) 0.076(3) 0.008(2) 0.006(2) 0.001(3)
C92 0.119(5) 0.066(4) 0.078(3) -0.004(3) -0.009(3) 0.027(3)
C102 0.145(6) 0.069(4) 0.125(6) 0.032(4) 0.017(5) 0.034(4)
O13 0.0535(12) 0.0438(14) 0.0356(11) -0.0008(9) 0.0023(9) -0.0008(11)
C73A 0.095(3) 0.057(3) 0.048(2) -0.0148(18) 0.012(2) 0.008(2)
C83A 0.105(8) 0.080(7) 0.086(7) -0.033(5) 0.012(6) 0.004(6)
C93A 0.083(5) 0.055(5) 0.075(5) -0.009(3) 0.011(4) 0.007(4)
C103 0.226(18) 0.050(5) 0.144(11) 0.016(6) 0.090(12) 0.054(8)
C73B 0.095(3) 0.057(3) 0.048(2) -0.0148(18) 0.012(2) 0.008(2)
C83B 0.095(13) 0.138(19) 0.034(6) -0.015(8) -0.006(7) 0.056(13)
C113 0.15(2) 0.54(9) 0.13(2) -0.15(4) -0.09(2) 0.23(4)
O14 0.0546(13) 0.0478(15) 0.0352(11) -0.0018(10) 0.0059(9) -0.0004(11)
C74 0.090(3) 0.043(2) 0.068(3) -0.0044(19) 0.018(2) -0.005(2)
C84 0.155(6) 0.060(3) 0.076(3) -0.010(3) -0.028(4) 0.007(4)
C94A 0.081(7) 0.085(7) 0.114(8) -0.036(6) -0.011(5) 0.009(5)
C104 0.116(9) 0.117(10) 0.096(7) -0.008(6) -0.031(6) 0.046(8)
C94B 0.033(5) 0.075(10) 0.077(8) 0.003(6) 0.010(5) 0.016(5)
C114 0.063(7) 0.048(8) 0.093(9) 0.026(6) 0.015(6) 0.025(6)
Cl1 0.0710(9) 0.0637(10) 0.0392(6) -0.0034(6) 0.0034(6) -0.0133(9)
Cl2 0.0863(16) 0.0628(16) 0.1037(19) -0.0010(13) 0.0111(14) 0.0010(13)
Cl10 0.0710(9) 0.0637(10) 0.0392(6) -0.0034(6) 0.0034(6) -0.0133(9)
Cl11 0.098(5) 0.188(10) 0.082(4) 0.037(5) -0.002(4) 0.021(5)
Cl21 0.088(3) 0.126(5) 0.059(2) 0.002(2) 0.0042(18) -0.019(3)
Cl3 0.0674(9) 0.140(2) 0.0655(9) -0.0051(11) 0.0010(7) 0.0169(11)
Cl4 0.0830(17) 0.107(2) 0.0539(12) -0.0180(14) 0.0105(11) -0.0061(16)
Cl5 0.0604(8) 0.1049(15) 0.0620(8) -0.0119(8) -0.0120(6) 0.0178(8)
Cl6 0.0735(12) 0.0566(12) 0.123(2) -0.0279(12) 0.0189(12) 0.0041(10)
Cl7 0.0602(7) 0.181(2) 0.0514(7) 0.0024(9) 0.0029(5) 0.0383(10)
Cl8 0.123(3) 0.100(3) 0.0531(13) 0.0137(14) 0.0178(14) 0.055(2)

loop_
_atom_type_symbol
_atom_type_description
_atom_type_scat_dispersion_real
_atom_type_scat_dispersion_imag
_atom_type_scat_source
C C 0.0181 0.0091 'International Tables Vol C Tables 4.2.6.8 and 6.1.1.4'
H H 0.0000 0.0000 'International Tables Vol C Tables 4.2.6.8 and 6.1.1.4'
O O 0.0492 0.0322 'International Tables Vol C Tables 4.2.6.8 and 6.1.1.4'
Cl Cl 0.3639 0.7018 'International Tables Vol C Tables 4.2.6.8 and 6.1.1.4'

loop_
_geom_angle_atom_site_label_1
_geom_angle_atom_site_label_2
_geom_angle_atom_site_label_3
_geom_angle
_geom_angle_site_symmetry_1
_geom_angle_site_symmetry_3
_geom_angle_publ_flag
C6A C1A C2A 118.2(3) . . ?
C6A C1A C11 123.0(3) . . ?
C2A C1A C11 118.8(3) . . ?
C3A C2A C1A 120.6(3) . . ?
C3A C2A H2A 119.7 . . ?
C1A C2A H2A 119.7 . . ?
C2A C3A C4A 121.4(3) . . ?
C2A C3A H3A 119.3 . . ?
C4A C3A H3A 119.3 . . ?
C5A C4A C3A 117.8(3) . . ?
C5A C4A C1B 124.4(3) . . ?
C3A C4A C1B 117.3(3) . . ?
C4A C5A C6A 120.8(3) . . ?
C4A C5A H5A 119.6 . . ?
C6A C5A H5A 119.6 . . ?
C1A C6A C5A 121.1(3) . . ?
C1A C6A H6A 119.4 . . ?
C5A C6A H6A 119.4 . . ?
C6B C1B C2B 117.3(3) . . ?
C6B C1B C4A 120.9(3) . . ?
C2B C1B C4A 120.9(3) . . ?
C3B C2B C1B 121.0(3) . . ?
C3B C2B H2B 119.5 . . ?
C1B C2B H2B 119.5 . . ?
C2B C3B C4B 120.5(3) . . ?
C2B C3B H3B 119.7 . . ?
C4B C3B H3B 119.7 . . ?
C5B C4B C3B 116.9(3) . . ?
C5B C4B C1C 119.3(3) . . ?
C3B C4B C1C 122.1(3) . . ?
C6B C5B C4B 121.7(3) . . ?
C6B C5B H5B 119.1 . . ?
C4B C5B H5B 119.1 . . ?
C5B C6B C1B 121.0(3) . . ?
C5B C6B H6B 119.5 . . ?
C1B C6B H6B 119.5 . . ?
C2C C1C C6C 116.5(3) . . ?
C2C C1C C4B 119.1(3) . . ?
C6C C1C C4B 122.4(3) . . ?
C3C C2C C1C 121.5(3) . . ?
C3C C2C H2C 119.3 . . ?
C1C C2C H2C 119.3 . . ?
C2C C3C C4C 121.0(3) . . ?
C2C C3C H3C 119.5 . . ?
C4C C3C H3C 119.5 . . ?
C5C C4C C3C 116.0(3) . . ?
C5C C4C C1D 123.4(3) . . ?
C3C C4C C1D 117.3(3) . . ?
C6C C5C C4C 121.3(3) . . ?
C6C C5C H5C 119.4 . . ?
C4C C5C H5C 119.4 . . ?
C5C C6C C1C 120.8(3) . . ?
C5C C6C H6C 119.6 . . ?
C1C C6C H6C 119.6 . . ?
C2D C1D C6D 115.9(3) . . ?
C2D C1D C4C 122.1(3) . . ?
C6D C1D C4C 118.7(3) . . ?
C3D C2D C1D 120.9(3) . . ?
C3D C2D H2D 119.6 . . ?
C1D C2D H2D 119.6 . . ?
C2D C3D C4D 121.0(3) . . ?
C2D C3D H3D 119.5 . . ?
C4D C3D H3D 119.5 . . ?
C5D C4D C3D 116.1(3) . . ?
C5D C4D C1E 120.9(3) . . ?
C3D C4D C1E 120.7(3) . . ?
C6D C5D C4D 120.9(3) . . ?
C6D C5D H5D 119.5 . . ?
C4D C5D H5D 119.5 . . ?
C5D C6D C1D 121.1(3) . . ?
C5D C6D H6D 119.4 . . ?
C1D C6D H6D 119.4 . . ?
C6E C1E C2E 117.6(3) . . ?
C6E C1E C4D 119.5(3) . . ?
C2E C1E C4D 121.5(3) . . ?
C1E C2E C3E 120.6(3) . . ?
C1E C2E H2E 119.7 . . ?
C3E C2E H2E 119.7 . . ?
C4E C3E C2E 121.6(3) . . ?
C4E C3E H3E 119.2 . . ?
C2E C3E H3E 119.2 . . ?
C3E C4E C5E 117.0(3) . . ?
C3E C4E C1F 123.5(3) . . ?
C5E C4E C1F 118.8(3) . . ?
C6E C5E C4E 121.2(3) . . ?
C6E C5E H5E 119.4 . . ?
C4E C5E H5E 119.4 . . ?
C5E C6E C1E 121.0(3) . . ?
C5E C6E H6E 119.5 . . ?
C1E C6E H6E 119.5 . . ?
C6F C1F C2F 117.2(4) . . ?
C6F C1F C4E 119.9(3) . . ?
C2F C1F C4E 122.2(3) . . ?
C3F C2F C1F 121.1(3) . . ?
C3F C2F H2F 119.5 . . ?
C1F C2F H2F 119.5 . . ?
C2F C3F C4F 121.9(4) . . ?
C2F C3F H3F 119.1 . . ?
C4F C3F H3F 119.1 . . ?
C5F C4F C3F 116.5(4) . . ?
C5F C4F C13 122.4(3) . . ?
C3F C4F C13 121.1(3) . . ?
C6F C5F C4F 121.8(3) . . ?
C6F C5F H5F 119.1 . . ?
C4F C5F H5F 119.1 . . ?
C5F C6F C1F 121.2(4) . . ?
C5F C6F H6F 119.4 . . ?
C1F C6F H6F 119.4 . . ?
C61 C11 C21 118.3(3) . . ?
C61 C11 C1A 119.5(3) . . ?
C21 C11 C1A 121.9(3) . . ?
C11 C21 C31 121.0(3) . . ?
C11 C21 H21 119.5 . . ?
C31 C21 H21 119.5 . . ?
C41 C31 C21 118.6(3) . . ?
C41 C31 C01 121.3(3) . . ?
C21 C31 C01 120.0(3) . . ?
O11 C41 C31 118.4(3) . . ?
O11 C41 C51 120.1(3) . . ?
C31 C41 C51 121.6(3) . . ?
C61 C51 C41 117.1(3) . . ?
C61 C51 C04 119.7(3) . . ?
C41 C51 C04 123.1(3) . . ?
C11 C61 C51 122.6(3) . . ?
C11 C61 H61 118.7 . . ?
C51 C61 H61 118.7 . . ?
C62 C12 C22 118.6(3) . . ?
C62 C12 C01 119.8(3) . . ?
C22 C12 C01 121.5(3) . . ?
O12 C22 C12 120.8(3) . . ?
O12 C22 C32 117.8(3) . . ?
C12 C22 C32 121.3(3) . . ?
C42 C32 C22 118.3(3) . . ?
C42 C32 C02 120.4(3) . . ?
C22 C32 C02 121.3(3) . . ?
C52 C42 C32 120.6(3) . . ?
C52 C42 H42 119.7 . . ?
C32 C42 H42 119.7 . . ?
C62 C52 C42 120.5(3) . . ?
C62 C52 H52 119.7 . . ?
C42 C52 H52 119.7 . . ?
C52 C62 C12 120.7(3) . . ?
C52 C62 H62 119.7 . . ?
C12 C62 H62 119.7 . . ?
C63 C13 C23 117.0(3) . . ?
C63 C13 C4F 121.0(3) . . ?
C23 C13 C4F 121.9(3) . . ?
C33 C23 C13 121.3(3) . . ?
C33 C23 H23 119.4 . . ?
C13 C23 H23 119.4 . . ?
C23 C33 C43 119.3(3) . . ?
C23 C33 C02 119.8(3) . . ?
C43 C33 C02 120.9(3) . . ?
O13 C43 C33 119.8(3) . . ?
O13 C43 C53 120.1(3) . . ?
C33 C43 C53 120.2(3) . . ?
C63 C53 C43 118.1(3) . . ?
C63 C53 C03 120.8(3) . . ?
C43 C53 C03 121.1(3) . . ?
C53 C63 C13 123.2(3) . . ?
C53 C63 H63 118.4 . . ?
C13 C63 H63 118.4 . . ?
C64 C14 C24 118.5(3) . . ?
C64 C14 C03 119.9(3) . . ?
C24 C14 C03 121.4(3) . . ?
O14 C24 C34 119.3(3) . . ?
O14 C24 C14 119.1(3) . . ?
C34 C24 C14 121.6(3) . . ?
C44 C34 C24 118.1(3) . . ?
C44 C34 C04 120.8(3) . . ?
C24 C34 C04 120.9(3) . . ?
C54 C44 C34 121.0(3) . . ?
C54 C44 H44 119.5 . . ?
C34 C44 H44 119.5 . . ?
C44 C54 C64 120.2(4) . . ?
C44 C54 H54 119.9 . . ?
C64 C54 H54 119.9 . . ?
C14 C64 C54 120.4(3) . . ?
C14 C64 H64 119.8 . . ?
C54 C64 H64 119.8 . . ?
C12 C01 C31 111.5(2) . . ?
C12 C01 H01A 109.3 . . ?
C31 C01 H01A 109.3 . . ?
C12 C01 H01B 109.3 . . ?
C31 C01 H01B 109.3 . . ?
H01A C01 H01B 108.0 . . ?
C33 C02 C32 111.7(3) . . ?
C33 C02 H02A 109.3 . . ?
C32 C02 H02A 109.3 . . ?
C33 C02 H02B 109.3 . . ?
C32 C02 H02B 109.3 . . ?
H02A C02 H02B 107.9 . . ?
C53 C03 C14 109.9(3) . . ?
C53 C03 H03A 109.7 . . ?
C14 C03 H03A 109.7 . . ?
C53 C03 H03B 109.7 . . ?
C14 C03 H03B 109.7 . . ?
H03A C03 H03B 108.2 . . ?
C51 C04 C34 109.8(3) . . ?
C51 C04 H04A 109.7 . . ?
C34 C04 H04A 109.7 . . ?
C51 C04 H04B 109.7 . . ?
C34 C04 H04B 109.7 . . ?
H04A C04 H04B 108.2 . . ?
C41 O11 C71 111.8(2) . . ?
O11 C71 C81 113.8(3) . . ?
O11 C71 H71A 108.8 . . ?
C81 C71 H71A 108.8 . . ?
O11 C71 H71B 108.8 . . ?
C81 C71 H71B 108.8 . . ?
H71A C71 H71B 107.7 . . ?
C71 C81 C91 114.0(3) . . ?
C71 C81 H81A 108.8 . . ?
C91 C81 H81A 108.8 . . ?
C71 C81 H81B 108.8 . . ?
C91 C81 H81B 108.8 . . ?
H81A C81 H81B 107.7 . . ?
C101 C91 C81 115.8(4) . . ?
C101 C91 H91A 108.3 . . ?
C81 C91 H91A 108.3 . . ?
C101 C91 H91B 108.3 . . ?
C81 C91 H91B 108.3 . . ?
H91A C91 H91B 107.4 . . ?
C91 C101 H10A 109.5 . . ?
C91 C101 H10B 109.5 . . ?
H10A C101 H10B 109.5 . . ?
C91 C101 H10C 109.5 . . ?
H10A C101 H10C 109.5 . . ?
H10B C101 H10C 109.5 . . ?
C22 O12 C72 119.6(3) . . ?
C82 C72 O12 118.9(5) . . ?
C82 C72 H72A 107.6 . . ?
O12 C72 H72A 107.6 . . ?
C82 C72 H72B 107.6 . . ?
O12 C72 H72B 107.6 . . ?
H72A C72 H72B 107.0 . . ?
C72 C82 C92 112.8(5) . . ?
C72 C82 H82A 109.0 . . ?
C92 C82 H82A 109.0 . . ?
C72 C82 H82B 109.0 . . ?
C92 C82 H82B 109.0 . . ?
H82A C82 H82B 107.8 . . ?
C82 C92 C102 108.6(5) . . ?
C82 C92 H92A 110.0 . . ?
C102 C92 H92A 110.0 . . ?
C82 C92 H92B 110.0 . . ?
C102 C92 H92B 110.0 . . ?
H92A C92 H92B 108.3 . . ?
C92 C102 H10D 109.5 . . ?
C92 C102 H10E 109.5 . . ?
H10D C102 H10E 109.5 . . ?
C92 C102 H10F 109.5 . . ?
H10D C102 H10F 109.5 . . ?
H10E C102 H10F 109.5 . . ?
C43 O13 C73A 110.2(3) . . ?
O13 C73A C83A 108.0(5) . . ?
O13 C73A H73A 110.1 . . ?
C83A C73A H73A 110.1 . . ?
O13 C73A H73B 110.1 . . ?
C83A C73A H73B 110.1 . . ?
H73A C73A H73B 108.4 . . ?
C73A C83A C93A 113.6(7) . . ?
C73A C83A H83A 108.8 . . ?
C93A C83A H83A 108.8 . . ?
C73A C83A H83C 108.8 . . ?
C93A C83A H83C 108.8 . . ?
H83A C83A H83C 107.7 . . ?
C103 C93A C83A 110.9(10) . . ?
C103 C93A H93A 109.5 . . ?
C83A C93A H93A 109.5 . . ?
C103 C93A H93C 109.5 . . ?
C83A C93A H93C 109.5 . . ?
H93A C93A H93C 108.1 . . ?
C93A C103 H3H 109.5 . . ?
C93A C103 H3K 109.5 . . ?
H3H C103 H3K 109.5 . . ?
C93A C103 H3L 109.5 . . ?
H3H C103 H3L 109.5 . . ?
H3K C103 H3L 109.5 . . ?
C93B C83B H83B 109.1 . . ?
C93B C83B H83D 109.1 . . ?
H83B C83B H83D 107.8 . . ?
C83B C93B C113 119(2) . . ?
C83B C93B H93B 107.5 . . ?
C113 C93B H93B 107.5 . . ?
C83B C93B H93D 107.5 . . ?
C113 C93B H93D 107.5 . . ?
H93B C93B H93D 107.0 . . ?
C93B C113 H3M 109.5 . . ?
C93B C113 H3N 109.5 . . ?
H3M C113 H3N 109.5 . . ?
C93B C113 H3P 109.5 . . ?
H3M C113 H3P 109.5 . . ?
H3N C113 H3P 109.5 . . ?
C24 O14 C74 112.4(3) . . ?
O14 C74 C84 111.4(5) . . ?
O14 C74 H74A 109.4 . . ?
C84 C74 H74A 109.4 . . ?
O14 C74 H74B 109.4 . . ?
C84 C74 H74B 109.4 . . ?
H74A C74 H74B 108.0 . . ?
C74 C84 C94A 98.0(6) . . ?
C74 C84 C94B 124.5(7) . . ?
C74 C84 H84A 106.2 . . ?
C94B C84 H84A 106.2 . . ?
C74 C84 H84B 106.2 . . ?
C94B C84 H84B 106.2 . . ?
H84A C84 H84B 106.4 . . ?
C84 C94A C104 105.7(8) . . ?
C84 C94A H94A 110.6 . . ?
C104 C94A H94A 110.6 . . ?
C84 C94A H94C 110.6 . . ?
C104 C94A H94C 110.6 . . ?
H94A C94A H94C 108.7 . . ?
C94A C104 H4A 109.5 . . ?
C94A C104 H4B 109.5 . . ?
H4A C104 H4B 109.5 . . ?
C94A C104 H4C 109.5 . . ?
H4A C104 H4C 109.5 . . ?
H4B C104 H4C 109.5 . . ?
C114 C94B C84 104.0(10) . . ?
C114 C94B H94B 110.9 . . ?
C84 C94B H94B 110.9 . . ?
C114 C94B H94D 110.9 . . ?
C84 C94B H94D 110.9 . . ?
H94B C94B H94D 109.0 . . ?
C94B C114 H4D 109.5 . . ?
C94B C114 H4E 109.5 . . ?
H4D C114 H4E 109.5 . . ?
C94B C114 H4F 109.5 . . ?
H4D C114 H4F 109.5 . . ?
H4E C114 H4F 109.5 . . ?
Cl2 C1 Cl1 108.3(6) . . ?
Cl2 C1 H1A 110.0 . . ?
Cl1 C1 H1A 110.0 . . ?
Cl2 C1 H1B 110.0 . . ?
Cl1 C1 H1B 110.0 . . ?
H1A C1 H1B 108.4 . . ?
Cl20 C10 H1C 108.5 . . ?
Cl20 C10 H1D 108.5 . . ?
H1C C10 H1D 107.5 . . ?
Cl21 C1X Cl11 107.2(8) . . ?
Cl21 C1X H11A 110.3 . . ?
Cl11 C1X H11A 110.3 . . ?
Cl21 C1X H11B 110.3 . . ?
Cl11 C1X H11B 110.3 . . ?
H11A C1X H11B 108.5 . . ?
Cl3 C2 Cl4 108.7(5) . . ?
Cl3 C2 Cl42 98.1(8) . . ?
Cl3 C2 H2G 109.2 . . ?
Cl4 C2 H2G 108.8 . . ?
Cl42 C2 H2G 135.9 . . ?
Cl41 C2 H2G 96.5 . . ?
Cl3 C2 H2H 110.6 . . ?
Cl4 C2 H2H 111.2 . . ?
Cl42 C2 H2H 92.7 . . ?

loop_
_geom_bond_atom_site_label_1
_geom_bond_atom_site_label_2
_geom_bond_distance
_geom_bond_site_symmetry_2
_geom_bond_publ_flag
C1A C6A 1.392(4) . ?
C1A C2A 1.402(4) . ?
C1A C11 1.484(5) . ?
C2A C3A 1.384(5) . ?
C2A H2A 0.9500 . ?
C3A C4A 1.408(5) . ?
C3A H3A 0.9500 . ?
C4A C5A 1.391(5) . ?
C4A C1B 1.484(5) . ?
C5A C6A 1.400(5) . ?
C5A H5A 0.9500 . ?
C6A H6A 0.9500 . ?
C1B C6B 1.396(5) . ?
C1B C2B 1.399(5) . ?
C2B C3B 1.394(5) . ?
C2B H2B 0.9500 . ?
C3B C4B 1.405(4) . ?
C3B H3B 0.9500 . ?
C4B C5B 1.396(5) . ?
C4B C1C 1.488(5) . ?
C5B C6B 1.377(5) . ?
C5B H5B 0.9500 . ?
C6B H6B 0.9500 . ?
C1C C2C 1.387(5) . ?
C1C C6C 1.401(4) . ?
C2C C3C 1.384(5) . ?
C2C H2C 0.9500 . ?
C3C C4C 1.401(5) . ?
C3C H3C 0.9500 . ?
C4C C5C 1.399(5) . ?
C4C C1D 1.489(4) . ?
C5C C6C 1.386(5) . ?
C5C H5C 0.9500 . ?
C6C H6C 0.9500 . ?
C1D C2D 1.393(5) . ?
C1D C6D 1.412(5) . ?
C2D C3D 1.386(5) . ?
C2D H2D 0.9500 . ?
C3D C4D 1.404(5) . ?
C3D H3D 0.9500 . ?
C4D C5D 1.396(5) . ?
C4D C1E 1.492(5) . ?
C5D C6D 1.379(5) . ?
C5D H5D 0.9500 . ?
C6D H6D 0.9500 . ?
C1E C6E 1.395(5) . ?
C1E C2E 1.395(5) . ?
C2E C3E 1.397(5) . ?
C2E H2E 0.9500 . ?
C3E C4E 1.391(5) . ?
C3E H3E 0.9500 . ?
C4E C5E 1.398(5) . ?
C4E C1F 1.477(5) . ?
C5E C6E 1.394(5) . ?
C5E H5E 0.9500 . ?
C6E H6E 0.9500 . ?
C1F C6F 1.396(5) . ?
C1F C2F 1.398(6) . ?
C2F C3F 1.380(6) . ?
C2F H2F 0.9500 . ?
C3F C4F 1.405(5) . ?
C3F H3F 0.9500 . ?
C4F C5F 1.392(5) . ?
C4F C13 1.477(5) . ?
C5F C6F 1.388(6) . ?
C5F H5F 0.9500 . ?
C6F H6F 0.9500 . ?
C11 C61 1.386(4) . ?
C11 C21 1.396(4) . ?
C21 C31 1.400(5) . ?
C21 H21 0.9500 . ?
C31 C41 1.393(5) . ?
C31 C01 1.521(4) . ?
C41 O11 1.387(4) . ?
C41 C51 1.404(5) . ?
C51 C61 1.397(5) . ?
C51 C04 1.519(4) . ?
C61 H61 0.9500 . ?
C12 C62 1.397(5) . ?
C12 C22 1.403(4) . ?
C12 C01 1.520(4) . ?
C22 O12 1.375(4) . ?
C22 C32 1.413(4) . ?
C32 C42 1.400(5) . ?
C32 C02 1.524(4) . ?
C42 C52 1.389(5) . ?
C42 H42 0.9500 . ?
C52 C62 1.388(5) . ?
C52 H52 0.9500 . ?
C62 H62 0.9500 . ?
C13 C63 1.395(5) . ?
C13 C23 1.410(4) . ?
C23 C33 1.394(5) . ?
C23 H23 0.9500 . ?
C33 C43 1.401(5) . ?
C33 C02 1.519(4) . ?
C43 O13 1.377(5) . ?
C43 C53 1.406(5) . ?
C53 C63 1.386(5) . ?
C53 C03 1.522(5) . ?
C63 H63 0.9500 . ?
C14 C64 1.391(5) . ?
C14 C24 1.405(5) . ?
C14 C03 1.526(4) . ?
C24 O14 1.384(5) . ?
C24 C34 1.398(4) . ?
C34 C44 1.395(5) . ?
C34 C04 1.520(5) . ?
C44 C54 1.381(5) . ?
C44 H44 0.9500 . ?
C54 C64 1.394(5) . ?
C54 H54 0.9500 . ?
C64 H64 0.9500 . ?
C01 H01A 0.9900 . ?
C01 H01B 0.9900 . ?
C02 H02A 0.9900 . ?
C02 H02B 0.9900 . ?
C03 H03A 0.9900 . ?
C03 H03B 0.9900 . ?
C04 H04A 0.9900 . ?
C04 H04B 0.9900 . ?
O11 C71 1.453(4) . ?
C71 C81 1.520(5) . ?
C71 H71A 0.9900 . ?
C71 H71B 0.9900 . ?
C81 C91 1.541(5) . ?
C81 H81A 0.9900 . ?
C81 H81B 0.9900 . ?
C91 C101 1.476(7) . ?
C91 H91A 0.9900 . ?
C91 H91B 0.9900 . ?
C101 H10A 0.9800 . ?
C101 H10B 0.9800 . ?
C101 H10C 0.9800 . ?
O12 C72 1.432(6) . ?
C72 C82 1.429(8) . ?
C72 H72A 0.9900 . ?
C72 H72B 0.9900 . ?
C82 C92 1.555(8) . ?
C82 H82A 0.9900 . ?
C82 H82B 0.9900 . ?
C92 C102 1.575(10) . ?
C92 H92A 0.9900 . ?
C92 H92B 0.9900 . ?
C102 H10D 0.9800 . ?
C102 H10E 0.9800 . ?
C102 H10F 0.9800 . ?
O13 C73A 1.444(4) . ?
C73A C83A 1.534(8) . ?
C73A H73A 0.9900 . ?
C73A H73B 0.9900 . ?
C83A C93A 1.539(9) . ?
C83A H83A 0.9900 . ?
C83A H83C 0.9900 . ?
C93A C103 1.523(8) . ?
C93A H93A 0.9900 . ?
C93A H93C 0.9900 . ?
C103 H3H 0.9800 . ?
C103 H3K 0.9800 . ?
C103 H3L 0.9800 . ?
C83B C93B 1.518(10) . ?
C83B H83B 0.9900 . ?
C83B H83D 0.9900 . ?
C93B C113 1.528(10) . ?
C93B H93B 0.9900 . ?
C93B H93D 0.9900 . ?
C113 H3M 0.9800 . ?
C113 H3N 0.9800 . ?
C113 H3P 0.9800 . ?
O14 C74 1.454(5) . ?
C74 C84 1.501(9) . ?
C74 H74A 0.9900 . ?
C74 H74B 0.9900 . ?
C84 C94A 1.522(13) . ?
C84 C94B 1.583(13) . ?
C84 H84A 0.9900 . ?
C84 H84B 0.9900 . ?
C94A C104 1.618(16) . ?
C94A H94A 0.9900 . ?
C94A H94C 0.9900 . ?
C104 H4A 0.9800 . ?
C104 H4B 0.9800 . ?
C104 H4C 0.9800 . ?
C94B C114 1.57(2) . ?
C94B H94B 0.9900 . ?
C94B H94D 0.9900 . ?
C114 H4D 0.9800 . ?
C114 H4E 0.9800 . ?
C114 H4F 0.9800 . ?
C1 Cl2 1.723(10) . ?
C1 Cl1 1.848(9) . ?
C1 H1A 0.9900 . ?
C1 H1B 0.9900 . ?
C10 Cl20 1.747(15) . ?
C10 H1C 0.9900 . ?
C10 H1D 0.9900 . ?
C1X Cl21 1.694(9) . ?
C1X Cl11 1.793(9) . ?
C1X H11A 0.9900 . ?
C1X H11B 0.9900 . ?
C2 Cl3 1.752(8) . ?
C2 Cl4 1.775(9) . ?
C2 Cl42 1.80(2) . ?
C2 Cl41 1.821(14) . ?
C2 H2G 0.9905 . ?
C2 H2H 0.9897 . ?
Cl4 Cl41 0.784(11) . ?
Cl4 Cl42 0.86(3) . ?
C3 Cl6 1.695(8) . ?
C3 Cl5 1.734(7) . ?
C3 Cl61 2.101(12) . ?
C3 H3I 0.9900 . ?
C3 H3J 0.9900 . ?
Cl6 Cl61 0.842(9) . ?
C4 Cl81 1.522(10) . ?
C4 Cl82 1.570(15) . ?
C4 Cl7 1.781(10) . ?
C4 Cl8 1.826(10) . ?
C4 H4G 0.9900 . ?
C4 H4H 0.9900 . ?

loop_
_geom_torsion_atom_site_label_1
_geom_torsion_atom_site_label_2
_geom_torsion_atom_site_label_3
_geom_torsion_atom_site_label_4
_geom_torsion
_geom_torsion_site_symmetry_1
_geom_torsion_site_symmetry_2
_geom_torsion_site_symmetry_3
_geom_torsion_site_symmetry_4
_geom_torsion_publ_flag
C6A C1A C2A C3A -0.6(5) . . . . ?
C11 C1A C2A C3A 179.2(3) . . . . ?
C1A C2A C3A C4A 0.4(5) . . . . ?
C2A C3A C4A C5A 0.0(5) . . . . ?
C2A C3A C4A C1B -172.2(3) . . . . ?
C3A C4A C5A C6A -0.1(5) . . . . ?
C1B C4A C5A C6A 171.6(3) . . . . ?
C2A C1A C6A C5A 0.5(5) . . . . ?
C11 C1A C6A C5A -179.2(3) . . . . ?
C4A C5A C6A C1A -0.2(5) . . . . ?
C5A C4A C1B C6B 154.6(3) . . . . ?
C3A C4A C1B C6B -33.7(5) . . . . ?
C5A C4A C1B C2B -36.8(5) . . . . ?
C3A C4A C1B C2B 134.9(3) . . . . ?
C6B C1B C2B C3B 9.5(5) . . . . ?
C4A C1B C2B C3B -159.5(3) . . . . ?
C1B C2B C3B C4B 0.7(5) . . . . ?
C2B C3B C4B C5B -10.4(4) . . . . ?
C2B C3B C4B C1C 154.6(3) . . . . ?
C3B C4B C5B C6B 10.1(5) . . . . ?
C1C C4B C5B C6B -155.3(3) . . . . ?
C4B C5B C6B C1B 0.1(5) . . . . ?
C2B C1B C6B C5B -9.9(5) . . . . ?
C4A C1B C6B C5B 159.1(3) . . . . ?
C5B C4B C1C C2C 138.7(3) . . . . ?
C3B C4B C1C C2C -25.9(4) . . . . ?
C5B C4B C1C C6C -24.6(4) . . . . ?
C3B C4B C1C C6C 170.8(3) . . . . ?
C6C C1C C2C C3C 13.2(5) . . . . ?
C4B C1C C2C C3C -151.1(3) . . . . ?
C1C C2C C3C C4C 1.1(5) . . . . ?
C2C C3C C4C C5C -14.6(5) . . . . ?
C2C C3C C4C C1D 145.5(3) . . . . ?
C3C C4C C5C C6C 13.7(5) . . . . ?
C1D C4C C5C C6C -145.0(4) . . . . ?
C4C C5C C6C C1C 0.5(6) . . . . ?
C2C C1C C6C C5C -14.0(5) . . . . ?
C4B C1C C6C C5C 149.7(3) . . . . ?
C5C C4C C1D C2D 177.2(4) . . . . ?
C3C C4C C1D C2D 18.7(5) . . . . ?
C5C C4C C1D C6D 18.7(5) . . . . ?
C3C C4C C1D C6D -139.8(4) . . . . ?
C6D C1D C2D C3D 16.8(5) . . . . ?
C4C C1D C2D C3D -142.3(4) . . . . ?
C1D C2D C3D C4D -1.4(5) . . . . ?
C2D C3D C4D C5D -15.4(5) . . . . ?
C2D C3D C4D C1E 147.5(3) . . . . ?
C3D C4D C5D C6D 16.6(5) . . . . ?
C1E C4D C5D C6D -146.3(3) . . . . ?
C4D C5D C6D C1D -1.1(6) . . . . ?
C2D C1D C6D C5D -15.6(5) . . . . ?
C4C C1D C6D C5D 144.2(4) . . . . ?
C5D C4D C1E C6E 8.6(4) . . . . ?
C3D C4D C1E C6E -153.5(3) . . . . ?
C5D C4D C1E C2E 174.9(3) . . . . ?
C3D C4D C1E C2E 12.8(4) . . . . ?
C6E C1E C2E C3E 8.2(4) . . . . ?
C4D C1E C2E C3E -158.3(3) . . . . ?
C1E C2E C3E C4E -0.6(5) . . . . ?
C2E C3E C4E C5E -7.7(5) . . . . ?
C2E C3E C4E C1F 162.2(3) . . . . ?
C3E C4E C5E C6E 8.3(5) . . . . ?
C1F C4E C5E C6E -162.0(3) . . . . ?
C4E C5E C6E C1E -0.8(5) . . . . ?
C2E C1E C6E C5E -7.5(4) . . . . ?
C4D C1E C6E C5E 159.3(3) . . . . ?
C3E C4E C1F C6F -43.5(5) . . . . ?
C5E C4E C1F C6F 126.3(4) . . . . ?
C3E C4E C1F C2F 146.6(4) . . . . ?
C5E C4E C1F C2F -43.7(5) . . . . ?
C6F C1F C2F C3F -4.8(6) . . . . ?
C4E C1F C2F C3F 165.4(3) . . . . ?
C1F C2F C3F C4F -0.3(6) . . . . ?
C2F C3F C4F C5F 5.2(5) . . . . ?
C2F C3F C4F C13 -171.7(3) . . . . ?
C3F C4F C5F C6F -5.0(5) . . . . ?
C13 C4F C5F C6F 171.8(3) . . . . ?
C4F C5F C6F C1F 0.0(6) . . . . ?
C2F C1F C6F C5F 4.9(6) . . . . ?
C4E C1F C6F C5F -165.5(3) . . . . ?
C6A C1A C11 C61 -137.4(3) . . . . ?
C2A C1A C11 C61 42.8(4) . . . . ?
C6A C1A C11 C21 48.1(4) . . . . ?
C2A C1A C11 C21 -131.6(3) . . . . ?
C61 C11 C21 C31 4.6(4) . . . . ?
C1A C11 C21 C31 179.1(3) . . . . ?
C11 C21 C31 C41 1.8(4) . . . . ?
C11 C21 C31 C01 -175.0(3) . . . . ?
C21 C31 C41 O11 170.4(2) . . . . ?
C01 C31 C41 O11 -12.9(4) . . . . ?
C21 C31 C41 C51 -8.9(4) . . . . ?
C01 C31 C41 C51 167.8(3) . . . . ?
O11 C41 C51 C61 -170.0(2) . . . . ?
C31 C41 C51 C61 9.3(4) . . . . ?
O11 C41 C51 C04 14.9(4) . . . . ?
C31 C41 C51 C04 -165.8(3) . . . . ?
C21 C11 C61 C51 -4.2(4) . . . . ?
C1A C11 C61 C51 -178.8(3) . . . . ?
C41 C51 C61 C11 -2.6(4) . . . . ?
C04 C51 C61 C11 172.7(3) . . . . ?
C62 C12 C22 O12 176.9(3) . . . . ?
C01 C12 C22 O12 -0.5(4) . . . . ?
C62 C12 C22 C32 1.5(4) . . . . ?
C01 C12 C22 C32 -175.9(3) . . . . ?
O12 C22 C32 C42 -176.8(3) . . . . ?
C12 C22 C32 C42 -1.2(4) . . . . ?
O12 C22 C32 C02 1.6(4) . . . . ?
C12 C22 C32 C02 177.2(3) . . . . ?
C22 C32 C42 C52 0.2(5) . . . . ?
C02 C32 C42 C52 -178.2(3) . . . . ?
C32 C42 C52 C62 0.4(5) . . . . ?
C42 C52 C62 C12 -0.1(5) . . . . ?
C22 C12 C62 C52 -0.8(5) . . . . ?
C01 C12 C62 C52 176.6(3) . . . . ?
C5F C4F C13 C63 -149.4(3) . . . . ?
C3F C4F C13 C63 27.3(4) . . . . ?
C5F C4F C13 C23 27.2(5) . . . . ?
C3F C4F C13 C23 -156.1(3) . . . . ?
C63 C13 C23 C33 -5.6(4) . . . . ?
C4F C13 C23 C33 177.7(3) . . . . ?
C13 C23 C33 C43 -1.7(4) . . . . ?
C13 C23 C33 C02 177.1(3) . . . . ?
C23 C33 C43 O13 -169.2(2) . . . . ?
C02 C33 C43 O13 12.1(4) . . . . ?
C23 C33 C43 C53 9.4(4) . . . . ?
C02 C33 C43 C53 -169.4(3) . . . . ?
O13 C43 C53 C63 169.1(2) . . . . ?
C33 C43 C53 C63 -9.5(4) . . . . ?
O13 C43 C53 C03 -14.3(4) . . . . ?
C33 C43 C53 C03 167.1(3) . . . . ?
C43 C53 C63 C13 1.9(4) . . . . ?
C03 C53 C63 C13 -174.7(3) . . . . ?
C23 C13 C63 C53 5.5(4) . . . . ?
C4F C13 C63 C53 -177.8(3) . . . . ?
C64 C14 C24 O14 -178.3(3) . . . . ?
C03 C14 C24 O14 6.5(5) . . . . ?
C64 C14 C24 C34 2.2(5) . . . . ?
C03 C14 C24 C34 -173.0(3) . . . . ?
O14 C24 C34 C44 177.3(3) . . . . ?
C14 C24 C34 C44 -3.3(5) . . . . ?
O14 C24 C34 C04 -7.3(5) . . . . ?
C14 C24 C34 C04 172.2(3) . . . . ?
C24 C34 C44 C54 2.0(5) . . . . ?
C04 C34 C44 C54 -173.4(3) . . . . ?
C34 C44 C54 C64 0.3(6) . . . . ?
C24 C14 C64 C54 0.1(5) . . . . ?
C03 C14 C64 C54 175.4(3) . . . . ?
C44 C54 C64 C14 -1.4(6) . . . . ?
C62 C12 C01 C31 -96.7(3) . . . . ?
C22 C12 C01 C31 80.7(4) . . . . ?
C41 C31 C01 C12 -106.2(3) . . . . ?
C21 C31 C01 C12 70.4(3) . . . . ?
C23 C33 C02 C32 -71.1(4) . . . . ?
C43 C33 C02 C32 107.7(3) . . . . ?
C42 C32 C02 C33 93.7(4) . . . . ?
C22 C32 C02 C33 -84.7(4) . . . . ?
C63 C53 C03 C14 72.4(4) . . . . ?
C43 C53 C03 C14 -104.1(3) . . . . ?
C64 C14 C03 C53 -83.8(4) . . . . ?
C24 C14 C03 C53 91.4(4) . . . . ?
C61 C51 C04 C34 -65.9(3) . . . . ?
C41 C51 C04 C34 109.1(3) . . . . ?
C44 C34 C04 C51 82.4(4) . . . . ?
C24 C34 C04 C51 -92.9(4) . . . . ?
C31 C41 O11 C71 -104.4(3) . . . . ?
C51 C41 O11 C71 74.9(3) . . . . ?
C41 O11 C71 C81 63.0(4) . . . . ?
O11 C71 C81 C91 -179.1(3) . . . . ?
C71 C81 C91 C101 -64.2(5) . . . . ?
C12 C22 O12 C72 77.9(4) . . . . ?
C32 C22 O12 C72 -106.6(4) . . . . ?
C22 O12 C72 C82 55.1(6) . . . . ?
O12 C72 C82 C92 -180.0(4) . . . . ?
C72 C82 C92 C102 174.4(6) . . . . ?
C33 C43 O13 C73A 87.9(4) . . . . ?
C53 C43 O13 C73A -90.7(4) . . . . ?
C43 O13 C73A C83A 164.5(5) . . . . ?
O13 C73A C83A C93A 70.1(9) . . . . ?
C73A C83A C93A C103 175.2(8) . . . . ?
C34 C24 O14 C74 -94.9(4) . . . . ?
C14 C24 O14 C74 85.6(4) . . . . ?
C24 O14 C74 C84 -178.4(4) . . . . ?
O14 C74 C84 C94A -78.7(7) . . . . ?
O14 C74 C84 C94B -54.7(10) . . . . ?
C74 C84 C94A C104 -171.8(8) . . . . ?
C94B C84 C94A C104 44.7(12) . . . . ?
C74 C84 C94B C114 -84.6(12) . . . . ?
C94A C84 C94B C114 -39.0(11) . . . . ?
Cl3 C2 Cl4 Cl41 177.6(11) . . . . ?
Cl42 C2 Cl4 Cl41 106.5(19) . . . . ?
Cl3 C2 Cl4 Cl42 71.1(16) . . . . ?
Cl41 C2 Cl4 Cl42 -106.5(19) . . . . ?
C2 Cl4 Cl41 Cl42 -75.2(17) . . . . ?
Cl42 Cl4 Cl41 C2 75.2(17) . . . . ?
Cl3 C2 Cl41 Cl4 -3.1(14) . . . . ?
Cl42 C2 Cl41 Cl4 -41.9(13) . . . . ?
Cl3 C2 Cl41 Cl42 38.8(15) . . . . ?
Cl4 C2 Cl41 Cl42 41.9(13) . . . . ?
C2 Cl4 Cl42 Cl41 77.2(11) . . . . ?
Cl41 Cl4 Cl42 C2 -77.2(11) . . . . ?
C2 Cl41 Cl42 Cl4 -90.8(16) . . . . ?
Cl4 Cl41 Cl42 C2 90.8(16) . . . . ?
Cl3 C2 Cl42 Cl4 -115.1(14) . . . . ?
Cl41 C2 Cl42 Cl4 37.7(12) . . . . ?
Cl3 C2 Cl42 Cl41 -152.8(11) . . . . ?
Cl4 C2 Cl42 Cl41 -37.7(12) . . . . ?
Cl5 C3 Cl6 Cl61 110.7(8) . . . . ?
Cl81 C4 Cl7 Cl82 63.3(9) . . . . ?
Cl8 C4 Cl7 Cl82 33.8(8) . . . . ?
Cl82 C4 Cl8 Cl81 155.4(11) . . . . ?
Cl7 C4 Cl8 Cl81 113.6(7) . . . . ?
Cl81 C4 Cl8 Cl82 -155.4(11) . . . . ?
Cl7 C4 Cl8 Cl82 -41.9(10) . . . . ?
Cl82 Cl8 Cl81 C4 21.1(9) . . . . ?
C4 Cl8 Cl81 Cl82 -21.1(9) . . . . ?
Cl82 C4 Cl81 Cl8 -19.4(9) . . . . ?
Cl7 C4 Cl81 Cl8 -77.9(7) . . . . ?
Cl7 C4 Cl81 Cl82 -58.6(9) . . . . ?
Cl8 C4 Cl81 Cl82 19.4(9) . . . . ?
Cl81 Cl8 Cl82 C4 -21.2(9) . . . . ?
Cl81 Cl8 Cl82 Cl7 21.0(13) . . . . ?
C4 Cl8 Cl82 Cl7 42.3(8) . . . . ?
C4 Cl8 Cl82 Cl81 21.2(9) . . . . ?
Cl81 C4 Cl82 Cl8 11.7(5) . . . . ?
Cl7 C4 Cl82 Cl8 137.2(9) . . . . ?
Cl81 C4 Cl82 Cl7 -125.4(7) . . . . ?
Cl8 C4 Cl82 Cl7 -137.2(9) . . . . ?
Cl7 C4 Cl82 Cl81 125.4(7) . . . . ?
Cl8 C4 Cl82 Cl81 -11.7(5) . . . . ?
